data_2235575
loop_
_publ_author_name
'Zhou, Wei'
'Fan, Rui-Qing'
'Wang, Ping'
'Yang, Yu-Lin'

_publ_section_title
;
 <i>N</i>,<i>N</i>'-Bis[1-(pyridin-2-yl)ethylidene]benzene-1,4-diamine
;
_journal_coeditor_code PV2550
_journal_issue 7
_journal_name_full 'Acta Crystallographica Section E'
_journal_page_first o2086
_journal_paper_doi 10.1107/S1600536812025834
_journal_volume 68
_journal_year 2012
_chemical_formula_iupac 'C20 H18 N4'
_chemical_formula_moiety 'C20 H18 N4'
_chemical_formula_sum 'C20 H18 N4'
_chemical_formula_weight 314.38
_chemical_name_systematic
;
<i>N</i>,<i>N</i>'-Bis[1-(pyridin-2-yl)ethylidene]benzene-1,4-diamine
;
_space_group_IT_number 14
_symmetry_cell_setting monoclinic
_symmetry_space_group_name_Hall '-P 2ybc'
_symmetry_space_group_name_H-M 'P 1 21/c 1'
_atom_sites_solution_hydrogens geom
_atom_sites_solution_primary direct
_atom_sites_solution_secondary difmap
_cell_angle_alpha 90.00
_cell_angle_beta 90.45(3)
_cell_angle_gamma 90.00
_cell_formula_units_Z 2
_cell_length_a 5.4660(11)
_cell_length_b 6.8510(14)
_cell_length_c 22.704(5)
_cell_measurement_reflns_used 7961
_cell_measurement_temperature 293(2)
_cell_measurement_theta_max 27.48
_cell_measurement_theta_min 3.11
_cell_volume 850.2(3)
_computing_cell_refinement 'SAINT (Bruker, 2000)'
_computing_data_collection 'SMART (Bruker, 2000)'
_computing_data_reduction 'SAINT (Bruker, 2000)'
_computing_molecular_graphics 'SHELXTL (Sheldrick, 2008)'
_computing_publication_material 'SHELXTL (Sheldrick, 2008)'
_computing_structure_refinement 'SHELXL97 (Sheldrick, 2008)'
_computing_structure_solution 'SHELXS97 (Sheldrick, 2008)'
_diffrn_ambient_temperature 293(2)
_diffrn_measured_fraction_theta_full 0.999
_diffrn_measured_fraction_theta_max 0.999
_diffrn_measurement_device_type 'Bruker SMART APEX CCD area-detector'
_diffrn_measurement_method '\f & \w scans'
_diffrn_radiation_monochromator graphite
_diffrn_radiation_source 'fine-focus sealed tube'
_diffrn_radiation_type MoK\a
_diffrn_radiation_wavelength 0.71073
_diffrn_reflns_av_R_equivalents 0.0371
_diffrn_reflns_av_sigmaI/netI 0.0315
_diffrn_reflns_limit_h_max 7
_diffrn_reflns_limit_h_min -7
_diffrn_reflns_limit_k_max 8
_diffrn_reflns_limit_k_min -8
_diffrn_reflns_limit_l_max 29
_diffrn_reflns_limit_l_min -29
_diffrn_reflns_number 7961
_diffrn_reflns_theta_full 27.48
_diffrn_reflns_theta_max 27.48
_diffrn_reflns_theta_min 3.11
_diffrn_standards_decay_% 0
_diffrn_standards_interval_count 0
_diffrn_standards_interval_time 0
_diffrn_standards_number 0
_exptl_absorpt_coefficient_mu 0.075
_exptl_absorpt_correction_T_max 0.9862
_exptl_absorpt_correction_T_min 0.9635
_exptl_absorpt_correction_type multi-scan
_exptl_absorpt_process_details '(SADABS; Bruker, 2000)'
_exptl_crystal_colour brown
_exptl_crystal_density_diffrn 1.228
_exptl_crystal_density_method 'not measured'
_exptl_crystal_description block
_exptl_crystal_F_000 332
_exptl_crystal_size_max 0.50
_exptl_crystal_size_mid 0.48
_exptl_crystal_size_min 0.19
_refine_diff_density_max 0.177
_refine_diff_density_min -0.152
_refine_ls_extinction_method none
_refine_ls_goodness_of_fit_ref 1.053
_refine_ls_hydrogen_treatment constr
_refine_ls_matrix_type full
_refine_ls_number_parameters 109
_refine_ls_number_reflns 1949
_refine_ls_number_restraints 0
_refine_ls_restrained_S_all 1.053
_refine_ls_R_factor_all 0.0839
_refine_ls_R_factor_gt 0.0515
_refine_ls_shift/su_max 0.005
_refine_ls_shift/su_mean 0.001
_refine_ls_structure_factor_coef Fsqd
_refine_ls_weighting_details 'calc w=1/[\s^2^(Fo^2^)+(0.0759P)^2^+0.0618P] where P=(Fo^2^+2Fc^2^)/3'
_refine_ls_weighting_scheme calc
_refine_ls_wR_factor_gt 0.1398
_refine_ls_wR_factor_ref 0.1546
_reflns_number_gt 1180
_reflns_number_total 1949
_reflns_threshold_expression >2sigma(I)
_cod_data_source_file pv2550.cif
_cod_data_source_block I
_cod_original_sg_symbol_Hall '-P 2ybc '
_cod_original_sg_symbol_H-M 'P 21/c  '
_cod_database_code 2235575
_cod_database_fobs_code 2235575

loop_
_symmetry_equiv_pos_as_xyz
'x, y, z'
'-x, y+1/2, -z+1/2'
'-x, -y, -z'
'x, -y-1/2, z-1/2'

loop_
_atom_site_type_symbol
_atom_site_label
_atom_site_fract_x
_atom_site_fract_y
_atom_site_fract_z
_atom_site_U_iso_or_equiv
_atom_site_adp_type
_atom_site_calc_flag
_atom_site_refinement_flags
_atom_site_occupancy
_atom_site_symmetry_multiplicity
N N1 0.1873(3) -0.0704(3) 0.18884(6) 0.0716(5) Uani d . 1 1
N N2 0.2608(3) 0.1865(2) 0.05548(6) 0.0596(4) Uani d . 1 1
C C1 0.1296(3) -0.0097(2) 0.13471(7) 0.0494(4) Uani d . 1 1
C C2 -0.0609(4) -0.0910(3) 0.10286(8) 0.0648(5) Uani d . 1 1
H H2B -0.0943 -0.0491 0.0647 0.078 Uiso calc R 1 1
C C3 -0.2011(4) -0.2348(3) 0.12820(9) 0.0726(6) Uani d . 1 1
H H3A -0.3327 -0.2888 0.1077 0.087 Uiso calc R 1 1
C C4 -0.1442(4) -0.2972(3) 0.18377(8) 0.0688(6) Uani d . 1 1
H H4A -0.2354 -0.3943 0.2020 0.083 Uiso calc R 1 1
C C5 0.0496(5) -0.2129(3) 0.21166(8) 0.0812(7) Uani d . 1 1
H H5A 0.0895 -0.2573 0.2492 0.097 Uiso calc R 1 1
C C6 0.2806(3) 0.1525(2) 0.11021(7) 0.0520(4) Uani d . 1 1
C C7 0.4428(5) 0.2623(4) 0.15204(8) 0.0847(8) Uani d . 1 1
H H7A 0.5292 0.3620 0.1310 0.127 Uiso calc R 1 1
H H7B 0.5581 0.1740 0.1698 0.127 Uiso calc R 1 1
H H7C 0.3451 0.3213 0.1822 0.127 Uiso calc R 1 1
C C8 0.3870(4) 0.3453(2) 0.02905(7) 0.0543(5) Uani d . 1 1
C C9 0.5992(4) 0.3148(3) -0.00200(8) 0.0620(5) Uani d . 1 1
H H9A 0.6668 0.1904 -0.0038 0.074 Uiso calc R 1 1
C C10 0.2881(4) 0.5319(3) 0.03045(8) 0.0620(5) Uani d . 1 1
H H10A 0.1438 0.5539 0.0508 0.074 Uiso calc R 1 1

loop_
_atom_site_aniso_label
_atom_site_aniso_U_11
_atom_site_aniso_U_22
_atom_site_aniso_U_33
_atom_site_aniso_U_12
_atom_site_aniso_U_13
_atom_site_aniso_U_23
N1 0.0910(13) 0.0761(11) 0.0477(8) -0.0290(10) -0.0058(8) 0.0046(8)
N2 0.0716(11) 0.0492(8) 0.0578(9) -0.0189(7) -0.0079(7) 0.0080(7)
C1 0.0578(10) 0.0432(9) 0.0473(9) -0.0031(7) 0.0024(7) -0.0036(7)
C2 0.0734(13) 0.0631(11) 0.0576(10) -0.0170(10) -0.0117(9) 0.0134(9)
C3 0.0763(14) 0.0710(13) 0.0702(12) -0.0295(11) -0.0100(10) 0.0076(10)
C4 0.0838(15) 0.0633(12) 0.0593(11) -0.0227(10) 0.0052(10) 0.0074(9)
C5 0.1055(19) 0.0862(15) 0.0517(10) -0.0361(14) -0.0083(11) 0.0136(10)
C6 0.0592(11) 0.0423(9) 0.0544(9) -0.0056(8) 0.0012(8) -0.0049(7)
C7 0.1068(19) 0.0858(15) 0.0614(12) -0.0455(14) -0.0065(11) -0.0030(11)
C8 0.0627(12) 0.0460(9) 0.0540(9) -0.0148(8) -0.0114(8) 0.0043(7)
C9 0.0688(13) 0.0434(9) 0.0738(12) -0.0035(9) -0.0051(10) 0.0054(8)
C10 0.0627(12) 0.0530(11) 0.0704(11) -0.0102(9) 0.0026(9) 0.0048(9)

loop_
_atom_type_symbol
_atom_type_description
_atom_type_scat_dispersion_real
_atom_type_scat_dispersion_imag
_atom_type_scat_source
C C 0.0033 0.0016 'International Tables Vol C Tables 4.2.6.8 and 6.1.1.4'
H H 0.0000 0.0000 'International Tables Vol C Tables 4.2.6.8 and 6.1.1.4'
N N 0.0061 0.0033 'International Tables Vol C Tables 4.2.6.8 and 6.1.1.4'

loop_
_geom_angle_atom_site_label_1
_geom_angle_atom_site_label_2
_geom_angle_atom_site_label_3
_geom_angle_site_symmetry_1
_geom_angle_site_symmetry_3
_geom_angle
C1 N1 C5 . . 117.03(16)
C6 N2 C8 . . 121.03(14)
N1 C1 C2 . . 121.94(16)
N1 C1 C6 . . 116.62(15)
C2 C1 C6 . . 121.44(15)
C3 C2 C1 . . 119.34(16)
C3 C2 H2B . . 120.3
C1 C2 H2B . . 120.3
C4 C3 C2 . . 119.11(18)
C4 C3 H3A . . 120.4
C2 C3 H3A . . 120.4
C5 C4 C3 . . 117.95(18)
C5 C4 H4A . . 121.0
C3 C4 H4A . . 121.0
N1 C5 C4 . . 124.60(18)
N1 C5 H5A . . 117.7
C4 C5 H5A . . 117.7
N2 C6 C1 . . 117.28(15)
N2 C6 C7 . . 125.11(16)
C1 C6 C7 . . 117.61(14)
C6 C7 H7A . . 109.5
C6 C7 H7B . . 109.5
H7A C7 H7B . . 109.5
C6 C7 H7C . . 109.5
H7A C7 H7C . . 109.5
H7B C7 H7C . . 109.5
C9 C8 C10 . . 118.74(17)
C9 C8 N2 . . 120.83(17)
C10 C8 N2 . . 120.26(18)
C8 C9 C10 . 3_665 120.31(17)
C8 C9 H9A . . 119.8
C10 C9 H9A 3_665 . 119.8
C9 C10 C8 3_665 . 120.95(19)
C9 C10 H10A 3_665 . 119.5
C8 C10 H10A . . 119.5

loop_
_geom_bond_atom_site_label_1
_geom_bond_atom_site_label_2
_geom_bond_site_symmetry_2
_geom_bond_distance
N1 C1 . 1.333(2)
N1 C5 . 1.339(3)
N2 C6 . 1.268(2)
N2 C8 . 1.424(2)
C1 C2 . 1.381(3)
C1 C6 . 1.494(2)
C2 C3 . 1.377(3)
C2 H2B . 0.9300
C3 C4 . 1.366(3)
C3 H3A . 0.9300
C4 C5 . 1.359(3)
C4 H4A . 0.9300
C5 H5A . 0.9300
C6 C7 . 1.497(3)
C7 H7A . 0.9600
C7 H7B . 0.9600
C7 H7C . 0.9600
C8 C9 . 1.378(3)
C8 C10 . 1.389(3)
C9 C10 3_665 1.381(3)
C9 H9A . 0.9300
C10 C9 3_665 1.381(3)
C10 H10A . 0.9300
